data_4128442
loop_
_publ_author_name
'Wehrmann, Caleb M.'
'Charlton, Ryan T.'
'Chen, Mark S.'

_publ_section_title
;
 A Concise Synthetic Strategy for Accessing Ambient Stable Bisphenalenyls
 toward Achieving Electroactive Open-Shell \p-Conjugated Materials.
;
_journal_issue 7
_journal_name_full 'Journal of the American Chemical Society'
_journal_page_first 3240
_journal_page_last 3248
_journal_paper_doi 10.1021/jacs.8b13300
_journal_volume 141
_journal_year 2019
_chemical_formula_moiety 'C F3 O3 S, C2 H1.67 Cl4, C44 H24 O2'
_chemical_formula_sum 'C47 H25.7 Cl4 F3 O5 S'
_chemical_formula_weight 901.23
_chemical_name_systematic Ph2-s-PCPL+
_space_group_crystal_system triclinic
_space_group_IT_number 2
_space_group_name_Hall '-P 1'
_space_group_name_H-M_alt 'P -1'
_atom_sites_solution_hydrogens geom
_atom_sites_solution_primary direct
_audit_creation_date 2018-08-31
_audit_creation_method
;
Olex2 1.2
(compiled 2018.05.29 svn.r3508 for OlexSys, GUI svn.r5506)
;
_audit_update_record
;
2018-04-25 # Formatted by publCIF
;
_cell_angle_alpha 111.146(5)
_cell_angle_beta 93.115(5)
_cell_angle_gamma 104.921(5)
_cell_formula_units_Z 2
_cell_length_a 10.1047(6)
_cell_length_b 14.1320(7)
_cell_length_c 14.8352(8)
_cell_measurement_reflns_used 3667
_cell_measurement_temperature 100
_cell_measurement_theta_max 23.1650
_cell_measurement_theta_min 2.4240
_cell_volume 1883.5(2)
_computing_cell_refinement 'CrysAlisPro 1.171.38.46 (Rigaku OD, 2015)'
_computing_data_collection 'CrysAlisPro 1.171.38.46 (Rigaku OD, 2015)'
_computing_data_reduction 'CrysAlisPro 1.171.38.46 (Rigaku OD, 2015)'
_computing_molecular_graphics 'Olex2 (Dolomanov et al., 2009)'
_computing_publication_material 'Olex2 (Dolomanov et al., 2009)'
_computing_structure_refinement 'ShelXL (Sheldrick, 2015)'
_computing_structure_solution 'ShelXS (Sheldrick, 2008)'
_diffrn_ambient_temperature 100
_diffrn_detector 'Bruker APEX2 area detector'
_diffrn_detector_area_resol_mean 7.9
_diffrn_detector_type 'CCD area detector'
_diffrn_measured_fraction_theta_full 1.000
_diffrn_measured_fraction_theta_max 0.882
_diffrn_measurement_details
;
List of Runs (angles in degrees, time in seconds):

  # Type    Start    End  Width  t~exp~   \w     \q     \k     \f   Frames
--------------------------------------------------------------------------
  1  \w    -53.20 149.80   0.50   25.00    --  -15.98  73.70-159.59  406
  2  \w    -54.73 148.27   0.50   25.00    --  -17.51  73.70  29.07  406
  3  \w    -54.73 118.27   0.50   25.00    --  -17.51  73.70 -59.91  346
  4  \w    -54.73 148.27   0.50   25.00    --  -17.51  73.70 134.27  406
;
_diffrn_measurement_device 'three-circle diffractometer'
_diffrn_measurement_device_type 'Bruker SMART APEX2 area detector'
_diffrn_measurement_method '\w and \f scans'
_diffrn_orient_matrix_type 'CrysAlisPro convention (1999,Acta A55,543-557)'
_diffrn_orient_matrix_UB_11 0.0491929000
_diffrn_orient_matrix_UB_12 -0.0088635000
_diffrn_orient_matrix_UB_13 0.0295613000
_diffrn_orient_matrix_UB_21 -0.0214836000
_diffrn_orient_matrix_UB_22 0.0308811000
_diffrn_orient_matrix_UB_23 0.0426976000
_diffrn_orient_matrix_UB_31 -0.0504033000
_diffrn_orient_matrix_UB_32 -0.0463149000
_diffrn_orient_matrix_UB_33 -0.0017493000
_diffrn_radiation_monochromator 'mirror optics'
_diffrn_radiation_probe x-ray
_diffrn_radiation_type MoK\a
_diffrn_radiation_wavelength 0.71073
_diffrn_reflns_av_R_equivalents 0.0636
_diffrn_reflns_av_unetI/netI 0.1042
_diffrn_reflns_Laue_measured_fraction_full 1.000
_diffrn_reflns_Laue_measured_fraction_max 0.882
_diffrn_reflns_limit_h_max 14
_diffrn_reflns_limit_h_min -14
_diffrn_reflns_limit_k_max 20
_diffrn_reflns_limit_k_min -20
_diffrn_reflns_limit_l_max 19
_diffrn_reflns_limit_l_min -21
_diffrn_reflns_number 38938
_diffrn_reflns_point_group_measured_fraction_full 1.000
_diffrn_reflns_point_group_measured_fraction_max 0.882
_diffrn_reflns_theta_full 25.242
_diffrn_reflns_theta_max 30.792
_diffrn_reflns_theta_min 1.618
_diffrn_source 'microfocus sealed X-ray tube'
_diffrn_source_type 'Incoatec I\ms'
_exptl_absorpt_coefficient_mu 0.437
_exptl_absorpt_correction_T_max 1.00000
_exptl_absorpt_correction_T_min 0.96623
_exptl_absorpt_correction_type multi-scan
_exptl_absorpt_process_details
;
CrysAlisPro 1.171.38.46 (Rigaku Oxford Diffraction, 2015)
Empirical absorption correction using spherical harmonics,
 implemented in SCALE3 ABSPACK scaling algorithm.
;
_exptl_crystal_colour 'metallic dark black'
_exptl_crystal_colour_lustre metallic
_exptl_crystal_colour_modifier dark
_exptl_crystal_colour_primary black
_exptl_crystal_density_diffrn 1.589
_exptl_crystal_description block
_exptl_crystal_F_000 917
_exptl_crystal_recrystallization_method Diffusion
_exptl_crystal_size_max 0.34
_exptl_crystal_size_mid 0.21
_exptl_crystal_size_min 0.15
_refine_diff_density_max 1.066
_refine_diff_density_min -1.646
_refine_diff_density_rms 0.169
_refine_ls_extinction_method none
_refine_ls_goodness_of_fit_ref 1.029
_refine_ls_hydrogen_treatment constr
_refine_ls_matrix_type full
_refine_ls_number_parameters 560
_refine_ls_number_reflns 10414
_refine_ls_number_restraints 0
_refine_ls_restrained_S_all 1.029
_refine_ls_R_factor_all 0.1645
_refine_ls_R_factor_gt 0.0969
_refine_ls_shift/su_max 0.000
_refine_ls_shift/su_mean 0.000
_refine_ls_structure_factor_coef Fsqd
_refine_ls_weighting_details 'w=1/[\s^2^(Fo^2^)+(0.1764P)^2^+3.1221P] where P=(Fo^2^+2Fc^2^)/3'
_refine_ls_weighting_scheme calc
_refine_ls_wR_factor_gt 0.2612
_refine_ls_wR_factor_ref 0.3193
_reflns_Friedel_coverage 0.000
_reflns_number_gt 6182
_reflns_number_total 10414
_reflns_threshold_expression 'I > 2\s(I)'
_cod_data_source_file ja8b13300_si_003.cif
_cod_data_source_block c47
_cod_original_cell_volume 1883.55(19)
_cod_original_formula_sum 'C47 H25.70 Cl4 F3 O5 S'
_cod_database_code 4128442
_shelx_shelxl_version_number 2018/3
_audit_contact_letter
;
Please consider this CIF for publication. I certify that this contibution is the
original work of those listed as authors; that it has not been published
before (in any language or medium) and is not being considered for publication
elsewhere; that all authors concur with and are aware of the submission; that
all workers involved in the study are listed as authors or given proper credit
in the acknowledgements; that I have obtained permission for and acknowledged
the source of any excerpts from other copyright works; and that to the best of
my knowledge the paper contains no statements which are libellous, unlawful or
in any way actionable. All coauthors have made significant scientific
contributions to the work reported, including the ideas and their execution,
and share responsibility and accountability for the results.
;
_chemical_oxdiff_formula 'C22 H20 O2'
_shelx_space_group_comment
;
The symmetry employed for this shelxl refinement is uniquely defined
by the following loop, which should always be used as a source of
symmetry information in preference to the above space-group names.
They are only intended as comments.
;
_reflns_odcompleteness_completeness 99.99
_reflns_odcompleteness_iscentric 1
_reflns_odcompleteness_theta 26.32
_olex2_refinement_description
;
1. Fixed Uiso
 At 1.2 times of:
  All C(H) groups, All C(H,H) groups
2. Others
 Sof(H0AB)=Sof(Cl0B)=Sof(S0AB)=1-FVAR(1)
 Sof(S0AA)=Sof(Cl0A)=Sof(H0AA)=Sof(H1)=FVAR(1)
3.a Ternary CH refined with riding coordinates:
 C0AA(H0AA), C0AA(H0AB), C1(H1)
3.b Aromatic/amide H refined with riding coordinates:
 C8BA(H8BA), C9BA(H9BA), C0CA(H0CA), C1CA(H1CA), C4CA(H4CA), C5CA(H5CA),
 C9CA(H9CA), C0DA(H0DA), C1DA(H1DA), C2DA(H2DA), C3DA(H3DA), C4DA(H4DA),
 C6DA(H6DA), C7DA(H7DA), C8DA(H8DA), C9DA(H9DA), C0EA(H0EA), C1EA(H1EA),
 C2EA(H2EA), C3EA(H3EA), C4EA(H4EA), C5EA(H5EA), C6EA(H6EA), C7EA(H7EA)
;
_olex2_exptl_crystal_mounting_method 'Paratone Oil'
_olex2_submission_original_sample_id Ph2-s-PCPL+
_olex2_submission_special_instructions 'No special instructions were received'
_oxdiff_exptl_absorpt_empirical_details
;
Empirical correction (ABSPACK) includes:
- Absorption correction using spherical harmonics
- Frame scaling
;
_oxdiff_exptl_absorpt_empirical_full_max 1.040
_oxdiff_exptl_absorpt_empirical_full_min 0.966
_publcif_funding_html
;
;

loop_
_space_group_symop_operation_xyz
'x, y, z'
'-x, -y, -z'

loop_
_atom_site_label
_atom_site_type_symbol
_atom_site_fract_x
_atom_site_fract_y
_atom_site_fract_z
_atom_site_U_iso_or_equiv
_atom_site_adp_type
_atom_site_occupancy
_atom_site_site_symmetry_order
_atom_site_calc_flag
_atom_site_refinement_flags_posn
_atom_site_refinement_flags_occupancy
_atom_site_disorder_assembly
_atom_site_disorder_group
S S 0.53926(12) 0.71691(9) 0.33373(8) 0.0231(3) Uani 1 1 d . . . .
O O 0.5332(4) 0.7259(3) 0.2403(2) 0.0319(8) Uani 1 1 d . . . .
F1AA F 0.4181(4) 0.8663(3) 0.3927(3) 0.0551(10) Uani 1 1 d . . . .
F2AA F 0.5411(4) 0.8539(3) 0.5085(2) 0.0644(11) Uani 1 1 d . . . .
O0AA O 0.6691(4) 0.7094(3) 0.3695(3) 0.0394(9) Uani 1 1 d . . . .
O1AA O 0.4167(4) 0.6456(3) 0.3450(3) 0.0377(9) Uani 1 1 d . . . .
F F 0.6406(4) 0.9235(3) 0.4126(3) 0.0662(12) Uani 1 1 d . . . .
C1AA C 0.5354(5) 0.8472(4) 0.4164(4) 0.0394(13) Uani 1 1 d . . . .
S0AA Cl 1.0594(3) 0.63012(17) -0.39267(18) 0.0273(10) Uani 0.674(15) 1 d . P A 1
Cl1 Cl 1.2392(2) 0.85158(13) -0.40383(12) 0.0612(5) Uani 1 1 d . . . .
Cl0A Cl 1.3555(5) 0.6535(4) -0.3932(4) 0.0399(10) Uani 0.674(15) 1 d . P A 1
O2 O 0.8544(3) 0.9743(2) 0.10507(19) 0.0144(6) Uani 1 1 d . . . .
O3 O 0.9716(3) 0.6391(2) -0.1642(2) 0.0153(6) Uani 1 1 d . . . .
C4AA C 0.7092(4) 0.9949(3) -0.0159(3) 0.0119(7) Uani 1 1 d . . . .
C5AA C 0.9788(4) 0.7447(3) 0.0084(3) 0.0132(7) Uani 1 1 d . . . .
C6AA C 0.6361(4) 1.1577(3) 0.0370(3) 0.0137(7) Uani 1 1 d . . . .
C7AA C 0.8669(4) 0.8820(3) 0.0359(3) 0.0129(7) Uani 1 1 d . . . .
C8AA C 0.7836(4) 1.0327(3) 0.0787(3) 0.0132(7) Uani 1 1 d . . . .
C9AA C 0.5489(4) 1.0202(3) -0.1295(3) 0.0136(7) Uani 1 1 d . . . .
C0BA C 0.8059(4) 0.8444(3) -0.0643(3) 0.0132(7) Uani 1 1 d . . . .
C1BA C 1.0570(4) 0.5898(3) -0.1406(3) 0.0165(8) Uani 1 1 d . . . .
C2BA C 1.0577(4) 0.6835(3) 0.0342(3) 0.0142(7) Uani 1 1 d . . . .
C3BA C 1.0994(4) 0.6085(3) -0.0432(3) 0.0150(8) Uani 1 1 d . . . .
C C 0.9447(4) 0.8335(3) 0.0738(3) 0.0123(7) Uani 1 1 d . . . .
C5BA C 0.8459(4) 0.7601(3) -0.1309(3) 0.0130(7) Uani 1 1 d . . . .
C6BA C 0.6326(4) 1.0587(3) -0.0357(3) 0.0132(7) Uani 1 1 d . . . .
C7BA C 0.9326(4) 0.7161(3) -0.0928(3) 0.0131(7) Uani 1 1 d . . . .
C8BA C 0.7150(4) 1.1909(3) 0.1311(3) 0.0150(8) Uani 1 1 d . . . .
H8BA H 0.716654 1.255125 0.179851 0.018 Uiso 1 1 calc R . . .
C9BA C 0.5422(4) 0.9170(3) -0.1980(3) 0.0146(8) Uani 1 1 d . . . .
H9BA H 0.483161 0.888754 -0.257694 0.018 Uiso 1 1 calc R . . .
C0CA C 0.6198(4) 0.8581(3) -0.1786(3) 0.0133(7) Uani 1 1 d . . . .
H0CA H 0.612707 0.791446 -0.225575 0.016 Uiso 1 1 calc R . . .
C1CA C 0.7887(4) 1.1300(3) 0.1514(3) 0.0157(8) Uani 1 1 d . . . .
H1CA H 0.841470 1.153233 0.212939 0.019 Uiso 1 1 calc R . . .
C2CA C 1.1843(4) 0.5490(3) -0.0248(3) 0.0176(8) Uani 1 1 d . . . .
C3CA C 0.7107(4) 0.8964(3) -0.0887(3) 0.0125(7) Uani 1 1 d . . . .
C4CA C 0.5604(4) 1.2190(3) 0.0132(3) 0.0167(8) Uani 1 1 d . . . .
H4CA H 0.561697 1.284230 0.060148 0.020 Uiso 1 1 calc R . . .
C5CA C 0.4764(4) 1.0847(3) -0.1495(3) 0.0173(8) Uani 1 1 d . . . .
H5CA H 0.422578 1.061079 -0.210681 0.021 Uiso 1 1 calc R . . .
C6CA C 0.9918(4) 0.8786(3) 0.1817(3) 0.0129(7) Uani 1 1 d . . . .
C7CA C 1.2276(4) 0.5637(3) 0.0725(3) 0.0177(8) Uani 1 1 d . . . .
C8CA C 0.8048(4) 0.7205(3) -0.2384(3) 0.0143(8) Uani 1 1 d . . . .
C9CA C 1.0991(4) 0.6926(3) 0.1306(3) 0.0179(8) Uani 1 1 d . . . .
H9CA H 1.069492 0.738088 0.182641 0.021 Uiso 1 1 calc R . . .
C0DA C 1.0985(5) 0.5178(3) -0.2194(3) 0.0236(9) Uani 1 1 d . . . .
H0DA H 1.069684 0.508152 -0.283532 0.028 Uiso 1 1 calc R . . .
C1DA C 1.3106(4) 0.5048(3) 0.0906(4) 0.0229(9) Uani 1 1 d . . . .
H1DA H 1.340168 0.514504 0.154659 0.027 Uiso 1 1 calc R . . .
C2DA C 0.4844(4) 1.1832(3) -0.0790(3) 0.0171(8) Uani 1 1 d . . . .
H2DA H 0.437810 1.225796 -0.094009 0.020 Uiso 1 1 calc R . . .
C3DA C 1.1809(5) 0.4629(3) -0.2004(3) 0.0240(9) Uani 1 1 d . . . .
H3DA H 1.208587 0.415692 -0.252273 0.029 Uiso 1 1 calc R . . .
C4DA C 0.8508(4) 0.7861(3) -0.2889(3) 0.0169(8) Uani 1 1 d . . . .
H4DA H 0.912587 0.853696 -0.255538 0.020 Uiso 1 1 calc R . . .
C5DA C 1.2257(4) 0.4759(3) -0.1033(3) 0.0207(9) Uani 1 1 d . . . .
C6DA C 1.1813(4) 0.6363(3) 0.1493(3) 0.0182(8) Uani 1 1 d . . . .
H6DA H 1.207539 0.645591 0.213730 0.022 Uiso 1 1 calc R . . .
C7DA C 1.1306(4) 0.9372(3) 0.2204(3) 0.0170(8) Uani 1 1 d . . . .
H7DA H 1.191089 0.952635 0.179059 0.020 Uiso 1 1 calc R . . .
C8DA C 0.9016(4) 0.8604(3) 0.2445(3) 0.0186(8) Uani 1 1 d . . . .
H8DA H 0.807834 0.825614 0.220123 0.022 Uiso 1 1 calc R . . .
C9DA C 1.3079(4) 0.4178(3) -0.0822(4) 0.0244(9) Uani 1 1 d . . . .
H9DA H 1.335233 0.369087 -0.133102 0.029 Uiso 1 1 calc R . . .
C0EA C 1.1791(4) 0.9725(3) 0.3193(3) 0.0219(9) Uani 1 1 d . . . .
H0EA H 1.271862 1.010825 0.344367 0.026 Uiso 1 1 calc R . . .
C1EA C 1.0885(5) 0.9502(4) 0.3810(3) 0.0268(10) Uani 1 1 d . . . .
H1EA H 1.120966 0.973328 0.447490 0.032 Uiso 1 1 calc R . . .
C2EA C 0.8044(5) 0.7505(4) -0.3893(3) 0.0229(9) Uani 1 1 d . . . .
H2EA H 0.835534 0.794418 -0.422596 0.027 Uiso 1 1 calc R . . .
C3EA C 0.7146(5) 0.6184(3) -0.2905(3) 0.0213(9) Uani 1 1 d . . . .
H3EA H 0.686134 0.573086 -0.258109 0.026 Uiso 1 1 calc R . . .
C4EA C 1.3486(4) 0.4324(3) 0.0136(4) 0.0257(10) Uani 1 1 d . . . .
H4EA H 1.402285 0.392773 0.026391 0.031 Uiso 1 1 calc R . . .
C5EA C 0.9502(5) 0.8939(4) 0.3443(3) 0.0264(10) Uani 1 1 d . . . .
H5EA H 0.890035 0.878438 0.385766 0.032 Uiso 1 1 calc R . . .
C6EA C 0.7123(5) 0.6503(4) -0.4392(3) 0.0270(10) Uani 1 1 d . . . .
H6EA H 0.680426 0.627006 -0.505767 0.032 Uiso 1 1 calc R . . .
C7EA C 0.6674(5) 0.5839(4) -0.3892(3) 0.0260(10) Uani 1 1 d . . . .
H7EA H 0.605469 0.516442 -0.422588 0.031 Uiso 1 1 calc R . . .
C0AA C 1.1984(6) 0.6356(5) -0.4659(5) 0.0491(15) Uani 1 1 d . . . .
H0AA H 1.176373 0.568572 -0.523279 0.059 Uiso 0.674(15) 1 calc R P A 1
H0AB H 1.175323 0.569013 -0.523848 0.059 Uiso 0.326(15) 1 calc R P A 2
C1 C 1.2115(8) 0.7262(6) -0.4993(5) 0.0614(19) Uani 1 1 d . . . .
H1 H 1.291538 0.730656 -0.533740 0.074 Uiso 0.674(15) 1 calc R P A 1
Cl1A Cl 1.0646(2) 0.69992(16) -0.58300(14) 0.0760(6) Uani 1 1 d . . . .
Cl0B Cl 1.3365(16) 0.6369(15) -0.3820(11) 0.098(6) Uani 0.326(15) 1 d . P A 2
S0AB Cl 1.0802(13) 0.6506(16) -0.435(2) 0.166(10) Uani 0.326(15) 1 d . P A 2

loop_
_atom_site_aniso_label
_atom_site_aniso_U_11
_atom_site_aniso_U_22
_atom_site_aniso_U_33
_atom_site_aniso_U_23
_atom_site_aniso_U_13
_atom_site_aniso_U_12
S 0.0292(6) 0.0218(6) 0.0205(6) 0.0100(4) 0.0060(4) 0.0083(4)
O 0.039(2) 0.037(2) 0.0258(18) 0.0189(16) 0.0079(15) 0.0118(16)
F1AA 0.047(2) 0.046(2) 0.067(2) 0.0069(18) 0.0045(17) 0.0299(17)
F2AA 0.061(2) 0.076(3) 0.0277(18) -0.0145(17) -0.0060(16) 0.025(2)
O0AA 0.043(2) 0.049(2) 0.042(2) 0.0274(19) 0.0122(17) 0.0260(19)
O1AA 0.045(2) 0.0279(18) 0.033(2) 0.0118(16) 0.0115(16) -0.0028(16)
F 0.048(2) 0.0251(17) 0.096(3) 0.0037(19) -0.006(2) -0.0048(15)
C1AA 0.030(3) 0.035(3) 0.039(3) -0.001(2) -0.006(2) 0.010(2)
S0AA 0.0286(12) 0.0264(12) 0.0318(14) 0.0152(8) 0.0114(8) 0.0094(8)
Cl1 0.0772(12) 0.0449(9) 0.0476(9) 0.0145(7) -0.0015(8) 0.0025(8)
Cl0A 0.0270(14) 0.0445(16) 0.0304(17) -0.0079(12) -0.0077(13) 0.0165(12)
O2 0.0149(13) 0.0148(13) 0.0113(13) 0.0001(11) 0.0001(10) 0.0084(11)
O3 0.0192(14) 0.0129(13) 0.0149(13) 0.0034(11) 0.0049(11) 0.0090(11)
C4AA 0.0085(16) 0.0126(17) 0.0114(17) 0.0033(14) 0.0014(13) -0.0002(13)
C5AA 0.0084(16) 0.0130(18) 0.0170(19) 0.0064(15) 0.0005(14) 0.0008(14)
C6AA 0.0108(17) 0.0119(18) 0.0159(19) 0.0049(15) 0.0021(14) 0.0000(14)
C7AA 0.0104(17) 0.0123(18) 0.0126(18) 0.0017(15) 0.0028(14) 0.0025(14)
C8AA 0.0084(16) 0.0146(18) 0.0164(19) 0.0055(15) 0.0016(14) 0.0038(14)
C9AA 0.0116(17) 0.0160(18) 0.0155(19) 0.0075(15) 0.0048(14) 0.0054(14)
C0BA 0.0104(17) 0.0150(18) 0.0147(18) 0.0064(15) 0.0036(14) 0.0035(14)
C1BA 0.0144(18) 0.0142(19) 0.020(2) 0.0044(16) 0.0061(15) 0.0057(15)
C2BA 0.0116(17) 0.0126(18) 0.0180(19) 0.0048(15) 0.0019(14) 0.0046(14)
C3BA 0.0106(17) 0.0105(17) 0.022(2) 0.0054(16) 0.0034(15) 0.0019(14)
C 0.0086(16) 0.0126(18) 0.0132(18) 0.0030(15) 0.0010(13) 0.0018(13)
C5BA 0.0118(17) 0.0112(17) 0.0138(18) 0.0036(14) 0.0020(14) 0.0016(14)
C6BA 0.0103(17) 0.0131(18) 0.0164(19) 0.0066(15) 0.0030(14) 0.0025(14)
C7BA 0.0142(18) 0.0112(17) 0.0119(18) 0.0015(14) 0.0039(14) 0.0043(14)
C8BA 0.0127(18) 0.0114(18) 0.0159(19) 0.0016(15) 0.0033(14) 0.0005(14)
C9BA 0.0104(17) 0.0188(19) 0.0129(18) 0.0047(15) 0.0002(14) 0.0039(15)
C0CA 0.0108(17) 0.0148(18) 0.0117(17) 0.0032(15) 0.0011(13) 0.0023(14)
C1CA 0.0136(18) 0.0143(19) 0.0143(18) 0.0006(15) 0.0000(14) 0.0036(15)
C2CA 0.0147(19) 0.0086(17) 0.028(2) 0.0048(16) 0.0063(16) 0.0029(14)
C3CA 0.0108(17) 0.0132(18) 0.0144(18) 0.0054(15) 0.0007(14) 0.0051(14)
C4CA 0.0153(19) 0.0132(18) 0.022(2) 0.0064(16) 0.0052(15) 0.0055(15)
C5CA 0.0155(19) 0.025(2) 0.0168(19) 0.0120(17) 0.0040(15) 0.0084(16)
C6CA 0.0143(18) 0.0117(17) 0.0099(17) 0.0008(14) -0.0009(14) 0.0049(14)
C7CA 0.0147(18) 0.0131(18) 0.025(2) 0.0085(17) 0.0015(16) 0.0028(15)
C8CA 0.0158(18) 0.0132(18) 0.0124(18) 0.0015(15) 0.0016(14) 0.0073(15)
C9CA 0.019(2) 0.0144(19) 0.020(2) 0.0064(16) 0.0030(16) 0.0058(15)
C0DA 0.030(2) 0.022(2) 0.020(2) 0.0058(18) 0.0088(18) 0.0123(18)
C1DA 0.018(2) 0.018(2) 0.035(3) 0.0137(19) 0.0014(18) 0.0068(16)
C2DA 0.0173(19) 0.0179(19) 0.023(2) 0.0129(17) 0.0032(16) 0.0096(16)
C3DA 0.028(2) 0.015(2) 0.028(2) 0.0041(18) 0.0079(18) 0.0107(17)
C4DA 0.0145(18) 0.0170(19) 0.019(2) 0.0052(16) 0.0020(15) 0.0071(15)
C5DA 0.019(2) 0.0147(19) 0.029(2) 0.0072(18) 0.0080(17) 0.0068(16)
C6DA 0.019(2) 0.0136(19) 0.022(2) 0.0075(17) 0.0006(16) 0.0039(15)
C7DA 0.0156(19) 0.0150(19) 0.018(2) 0.0066(16) 0.0007(15) 0.0014(15)
C8DA 0.0134(18) 0.020(2) 0.017(2) 0.0017(16) 0.0036(15) 0.0039(15)
C9DA 0.020(2) 0.018(2) 0.038(3) 0.0115(19) 0.0089(19) 0.0090(17)
C0EA 0.019(2) 0.020(2) 0.021(2) 0.0067(17) -0.0056(16) -0.0005(16)
C1EA 0.030(2) 0.032(2) 0.014(2) 0.0055(18) -0.0020(17) 0.009(2)
C2EA 0.029(2) 0.029(2) 0.020(2) 0.0142(19) 0.0112(18) 0.0159(19)
C3EA 0.029(2) 0.017(2) 0.016(2) 0.0040(17) 0.0000(17) 0.0067(17)
C4EA 0.019(2) 0.020(2) 0.045(3) 0.017(2) 0.0048(19) 0.0119(17)
C5EA 0.028(2) 0.034(3) 0.017(2) 0.0098(19) 0.0093(18) 0.008(2)
C6EA 0.040(3) 0.029(2) 0.011(2) 0.0036(18) -0.0005(18) 0.017(2)
C7EA 0.034(2) 0.016(2) 0.018(2) -0.0008(17) -0.0024(18) 0.0028(18)
C0AA 0.044(3) 0.043(3) 0.044(3) 0.007(3) -0.008(3) 0.003(3)
C1 0.064(4) 0.061(4) 0.039(4) 0.011(3) 0.008(3) 0.000(3)
Cl1A 0.0974(15) 0.0608(11) 0.0525(11) 0.0180(9) -0.0215(10) 0.0078(10)
Cl0B 0.078(7) 0.105(10) 0.050(5) -0.024(5) 0.029(4) 0.000(6)
S0AB 0.097(7) 0.155(12) 0.192(17) -0.019(12) 0.055(9) 0.066(8)

loop_
_atom_type_symbol
_atom_type_description
_atom_type_scat_dispersion_real
_atom_type_scat_dispersion_imag
_atom_type_scat_source
C C 0.0033 0.0016 'International Tables Vol C Tables 4.2.6.8 and 6.1.1.4'
H H 0.0000 0.0000 'International Tables Vol C Tables 4.2.6.8 and 6.1.1.4'
Cl Cl 0.1484 0.1585 'International Tables Vol C Tables 4.2.6.8 and 6.1.1.4'
F F 0.0171 0.0103 'International Tables Vol C Tables 4.2.6.8 and 6.1.1.4'
O O 0.0106 0.0060 'International Tables Vol C Tables 4.2.6.8 and 6.1.1.4'
S S 0.1246 0.1234 'International Tables Vol C Tables 4.2.6.8 and 6.1.1.4'

loop_
_geom_angle_atom_site_label_1
_geom_angle_atom_site_label_2
_geom_angle_atom_site_label_3
_geom_angle
O S O1AA 114.6(2)
O S C1AA 102.6(2)
O0AA S O 114.4(2)
O0AA S O1AA 115.8(2)
O0AA S C1AA 103.6(2)
O1AA S C1AA 103.4(2)
F1AA C1AA S 110.9(4)
F2AA C1AA S 111.0(4)
F2AA C1AA F1AA 107.3(5)
F C1AA S 111.2(4)
F C1AA F1AA 107.5(5)
F C1AA F2AA 108.7(4)
C8AA O2 C7AA 120.4(3)
C1BA O3 C7BA 120.9(3)
C8AA C4AA C6BA 117.1(3)
C8AA C4AA C3CA 120.9(3)
C6BA C4AA C3CA 121.9(3)
C C5AA C2BA 126.8(3)
C C5AA C7BA 115.6(3)
C7BA C5AA C2BA 117.7(3)
C6BA C6AA C8BA 118.5(3)
C4CA C6AA C6BA 118.7(3)
C4CA C6AA C8BA 122.8(4)
O2 C7AA C0BA 121.5(3)
O2 C7AA C 113.3(3)
C C7AA C0BA 125.2(3)
O2 C8AA C4AA 120.9(3)
O2 C8AA C1CA 116.1(3)
C1CA C8AA C4AA 123.0(3)
C9BA C9AA C6BA 117.9(3)
C5CA C9AA C6BA 118.8(3)
C5CA C9AA C9BA 123.3(4)
C7AA C0BA C3CA 117.6(3)
C5BA C0BA C7AA 116.2(3)
C5BA C0BA C3CA 126.2(3)
O3 C1BA C3BA 121.0(3)
O3 C1BA C0DA 116.4(4)
C3BA C1BA C0DA 122.6(4)
C3BA C2BA C5AA 117.6(3)
C9CA C2BA C5AA 125.6(4)
C9CA C2BA C3BA 116.8(3)
C1BA C3BA C2BA 120.8(3)
C1BA C3BA C2CA 117.4(4)
C2BA C3BA C2CA 121.8(4)
C5AA C C6CA 122.9(3)
C7AA C C5AA 118.8(3)
C7AA C C6CA 118.3(3)
C0BA C5BA C8CA 122.8(3)
C7BA C5BA C0BA 117.9(3)
C7BA C5BA C8CA 119.3(3)
C4AA C6BA C9AA 119.0(3)
C6AA C6BA C4AA 120.8(3)
C6AA C6BA C9AA 120.1(3)
O3 C7BA C5AA 121.4(3)
O3 C7BA C5BA 113.0(3)
C5BA C7BA C5AA 125.6(3)
C1CA C8BA C6AA 121.3(3)
C0CA C9BA C9AA 122.1(3)
C9BA C0CA C3CA 121.6(3)
C8BA C1CA C8AA 119.1(4)
C7CA C2CA C3BA 119.4(4)
C7CA C2CA C5DA 120.0(4)
C5DA C2CA C3BA 120.5(4)
C4AA C3CA C0BA 117.1(3)
C0CA C3CA C4AA 117.0(3)
C0CA C3CA C0BA 125.8(3)
C2DA C4CA C6AA 120.7(4)
C2DA C5CA C9AA 120.6(4)
C7DA C6CA C 119.8(3)
C8DA C6CA C 121.1(3)
C8DA C6CA C7DA 119.0(4)
C2CA C7CA C6DA 118.3(4)
C1DA C7CA C2CA 119.5(4)
C1DA C7CA C6DA 122.2(4)
C4DA C8CA C5BA 120.6(3)
C3EA C8CA C5BA 120.5(4)
C3EA C8CA C4DA 118.8(4)
C6DA C9CA C2BA 121.9(4)
C3DA C0DA C1BA 119.2(4)
C4EA C1DA C7CA 120.2(4)
C4CA C2DA C5CA 121.0(4)
C0DA C3DA C5DA 121.5(4)
C2EA C4DA C8CA 120.3(4)
C2CA C5DA C3DA 118.8(4)
C9DA C5DA C2CA 118.8(4)
C9DA C5DA C3DA 122.4(4)
C9CA C6DA C7CA 121.6(4)
C0EA C7DA C6CA 120.8(4)
C6CA C8DA C5EA 120.5(4)
C4EA C9DA C5DA 120.5(4)
C7DA C0EA C1EA 119.5(4)
C5EA C1EA C0EA 120.5(4)
C6EA C2EA C4DA 120.1(4)
C7EA C3EA C8CA 120.8(4)
C1DA C4EA C9DA 121.0(4)
C1EA C5EA C8DA 119.5(4)
C2EA C6EA C7EA 119.8(4)
C3EA C7EA C6EA 120.1(4)
Cl0A C0AA S0AA 108.7(4)
C1 C0AA S0AA 109.5(5)
C1 C0AA Cl0A 110.7(5)
C1 C0AA Cl0B 121.1(8)
S0AB C0AA C1 88.0(16)
S0AB C0AA Cl0B 120.3(14)
Cl1 C1 S0AB 93.4(5)
C0AA C1 Cl1 114.6(5)
C0AA C1 Cl1A 110.4(5)
C0AA C1 S0AB 42.4(6)
Cl1A C1 Cl1 109.1(5)
Cl1A C1 S0AB 85.2(7)
C0AA S0AB C1 49.6(11)

loop_
_geom_bond_atom_site_label_1
_geom_bond_atom_site_label_2
_geom_bond_distance
S O 1.436(3)
S O0AA 1.432(4)
S O1AA 1.442(3)
S C1AA 1.819(5)
F1AA C1AA 1.338(6)
F2AA C1AA 1.333(7)
F C1AA 1.325(7)
S0AA C0AA 1.824(7)
Cl1 C1 1.765(7)
Cl0A C0AA 1.777(7)
O2 C7AA 1.380(4)
O2 C8AA 1.361(4)
O3 C1BA 1.344(5)
O3 C7BA 1.377(4)
C4AA C8AA 1.400(5)
C4AA C6BA 1.422(5)
C4AA C3CA 1.426(5)
C5AA C2BA 1.446(5)
C5AA C 1.420(5)
C5AA C7BA 1.422(5)
C6AA C6BA 1.416(5)
C6AA C8BA 1.421(5)
C6AA C4CA 1.412(5)
C7AA C0BA 1.426(5)
C7AA C 1.382(5)
C8AA C1CA 1.393(5)
C9AA C6BA 1.428(5)
C9AA C9BA 1.428(5)
C9AA C5CA 1.403(5)
C0BA C5BA 1.415(5)
C0BA C3CA 1.454(5)
C1BA C3BA 1.392(6)
C1BA C0DA 1.411(6)
C2BA C3BA 1.423(5)
C2BA C9CA 1.418(5)
C3BA C2CA 1.424(5)
C C6CA 1.490(5)
C5BA C7BA 1.399(5)
C5BA C8CA 1.481(5)
C8BA C1CA 1.371(5)
C9BA C0CA 1.369(5)
C0CA C3CA 1.416(5)
C2CA C7CA 1.409(6)
C2CA C5DA 1.416(6)
C4CA C2DA 1.378(6)
C5CA C2DA 1.387(6)
C6CA C7DA 1.398(5)
C6CA C8DA 1.381(5)
C7CA C1DA 1.402(6)
C7CA C6DA 1.425(6)
C8CA C4DA 1.398(6)
C8CA C3EA 1.397(6)
C9CA C6DA 1.369(5)
C0DA C3DA 1.356(6)
C1DA C4EA 1.380(6)
C3DA C5DA 1.417(6)
C4DA C2EA 1.398(6)
C5DA C9DA 1.404(6)
C7DA C0EA 1.383(6)
C8DA C5EA 1.398(6)
C9DA C4EA 1.384(7)
C0EA C1EA 1.387(6)
C1EA C5EA 1.384(7)
C2EA C6EA 1.382(7)
C3EA C7EA 1.378(6)
C6EA C7EA 1.398(6)
C0AA C1 1.511(10)
C0AA Cl0B 1.810(16)
C0AA S0AB 1.340(14)
C1 Cl1A 1.751(8)
C1 S0AB 1.98(3)
